data_7209641
loop_
_publ_author_name
'Liu, Guang-Zhen'
'Li, Xiao-Dong'
'Li, Xiao-Ling'
'Wang, Li-Ya'

_publ_section_title
;
 Structural and fluorescent regulation of Cd(ii) coordination polymers
 with homoterephthalate by N-donor second ligands
;
_journal_issue 13
_journal_name_full CrystEngComm
_journal_page_first 2428
_journal_paper_doi 10.1039/c3ce26781d
_journal_volume 15
_journal_year 2013
_chemical_formula_sum 'C22 H20 Cd N2 O4'
_chemical_formula_weight 488.80
_chemical_name_systematic
;
?
;
_space_group_IT_number 14
_symmetry_cell_setting monoclinic
_symmetry_space_group_name_Hall '-P 2ybc'
_symmetry_space_group_name_H-M 'P 1 21/c 1'
_atom_sites_solution_hydrogens geom
_atom_sites_solution_primary direct
_atom_sites_solution_secondary difmap
_audit_creation_method SHELXL-97
_cell_angle_alpha 90.00
_cell_angle_beta 100.053(2)
_cell_angle_gamma 90.00
_cell_formula_units_Z 4
_cell_length_a 8.3518(14)
_cell_length_b 15.361(3)
_cell_length_c 16.038(3)
_cell_measurement_reflns_used 4567
_cell_measurement_temperature 296(2)
_cell_measurement_theta_max 23.03
_cell_measurement_theta_min 2.48
_cell_volume 2026.0(6)
_computing_cell_refinement 'Bruker SMART'
_computing_data_collection 'Bruker SMART'
_computing_data_reduction 'Bruker SAINT'
_computing_molecular_graphics 'Bruker SHELXTL'
_computing_publication_material 'Bruker SHELXTL'
_computing_structure_refinement 'SHELXL-97 (Sheldrick, 1997)'
_computing_structure_solution 'SHELXS-97 (Sheldrick, 1990)'
_diffrn_ambient_temperature 296(2)
_diffrn_measured_fraction_theta_full 1.000
_diffrn_measured_fraction_theta_max 1.000
_diffrn_measurement_device_type 'CCD area detector'
_diffrn_measurement_method 'phi and omega scans'
_diffrn_radiation_monochromator graphite
_diffrn_radiation_source 'fine-focus sealed tube'
_diffrn_radiation_type MoK\a
_diffrn_radiation_wavelength 0.71073
_diffrn_reflns_av_R_equivalents 0.0424
_diffrn_reflns_av_sigmaI/netI 0.0382
_diffrn_reflns_limit_h_max 10
_diffrn_reflns_limit_h_min -10
_diffrn_reflns_limit_k_max 18
_diffrn_reflns_limit_k_min -18
_diffrn_reflns_limit_l_max 19
_diffrn_reflns_limit_l_min -19
_diffrn_reflns_number 14859
_diffrn_reflns_theta_full 25.50
_diffrn_reflns_theta_max 25.50
_diffrn_reflns_theta_min 2.48
_diffrn_standards_decay_% 0
_diffrn_standards_interval_count 0
_diffrn_standards_interval_time 0
_diffrn_standards_number 0
_exptl_absorpt_coefficient_mu 1.109
_exptl_absorpt_correction_T_max 0.8785
_exptl_absorpt_correction_T_min 0.7768
_exptl_absorpt_correction_type multi-scan
_exptl_absorpt_process_details sadabs
_exptl_crystal_colour brown
_exptl_crystal_density_diffrn 1.603
_exptl_crystal_density_method 'not measured'
_exptl_crystal_description block
_exptl_crystal_F_000 984
_exptl_crystal_size_max 0.24
_exptl_crystal_size_mid 0.16
_exptl_crystal_size_min 0.12
_refine_diff_density_max 0.485
_refine_diff_density_min -0.427
_refine_diff_density_rms 0.053
_refine_ls_extinction_method none
_refine_ls_goodness_of_fit_ref 1.052
_refine_ls_hydrogen_treatment constr
_refine_ls_matrix_type full
_refine_ls_number_parameters 262
_refine_ls_number_reflns 3770
_refine_ls_number_restraints 0
_refine_ls_restrained_S_all 1.052
_refine_ls_R_factor_all 0.0415
_refine_ls_R_factor_gt 0.0276
_refine_ls_shift/su_max 0.000
_refine_ls_shift/su_mean 0.000
_refine_ls_structure_factor_coef Fsqd
_refine_ls_weighting_details 'calc w=1/[\s^2^(Fo^2^)+(0.0008P)^2^+0.5450P] where P=(Fo^2^+2Fc^2^)/3'
_refine_ls_weighting_scheme calc
_refine_ls_wR_factor_gt 0.0454
_refine_ls_wR_factor_ref 0.0481
_reflns_number_gt 2815
_reflns_number_total 3770
_reflns_threshold_expression >2sigma(I)
_cod_data_source_file c3ce26781d.txt
_cod_data_source_block a2
_cod_depositor_comments
;
The following automatic conversions were performed:

'_symmetry_cell_setting' value 'Monoclinic' changed to 'monoclinic'
according to /home/saulius/struct/CIF-dictionaries/cif_core.dic
dictionary named 'cif_core.dic' version 2.4.2 from 2011-04-26.

Automatic conversion script
Id: cif_fix_values 1891 2012-01-12 08:04:46Z andrius 
;
_cod_original_sg_symbol_H-M P2(1)/c
_cod_database_code 7209641

loop_
_symmetry_equiv_pos_as_xyz
'x, y, z'
'-x, y+1/2, -z+1/2'
'-x, -y, -z'
'x, -y-1/2, z-1/2'

loop_
_atom_site_label
_atom_site_type_symbol
_atom_site_fract_x
_atom_site_fract_y
_atom_site_fract_z
_atom_site_U_iso_or_equiv
_atom_site_adp_type
_atom_site_occupancy
_atom_site_symmetry_multiplicity
_atom_site_calc_flag
_atom_site_refinement_flags
Cd1 Cd 0.54643(2) 0.144183(14) 0.193160(13) 0.04812(8) Uani 1 1 d .
N1 N 0.3425(3) 0.18648(15) 0.26283(15) 0.0478(6) Uani 1 1 d .
N2 N -0.4343(3) 0.52965(15) 0.38678(15) 0.0489(6) Uani 1 1 d .
O1 O 0.7952(2) 0.08307(14) 0.19686(13) 0.0660(6) Uani 1 1 d .
O2 O 0.6937(2) 0.06260(14) 0.31285(13) 0.0673(6) Uani 1 1 d .
O3 O 1.3532(2) -0.21897(13) 0.30972(13) 0.0660(6) Uani 1 1 d .
O4 O 1.5429(2) -0.24922(13) 0.41864(12) 0.0598(6) Uani 1 1 d .
C1 C 0.8055(4) 0.05358(18) 0.2704(2) 0.0510(8) Uani 1 1 d .
C2 C 0.9605(3) 0.00808(17) 0.30789(19) 0.0462(7) Uani 1 1 d .
C3 C 1.0860(4) 0.00387(19) 0.26253(19) 0.0564(8) Uani 1 1 d .
H3 H 1.0714 0.0262 0.2078 0.068 Uiso 1 1 calc R
C4 C 1.2322(4) -0.03291(19) 0.2972(2) 0.0602(9) Uani 1 1 d .
H4 H 1.3154 -0.0346 0.2655 0.072 Uiso 1 1 calc R
C5 C 1.2590(4) -0.06740(18) 0.37791(19) 0.0516(8) Uani 1 1 d .
C6 C 1.1323(4) -0.0642(2) 0.42270(19) 0.0642(9) Uani 1 1 d .
H6 H 1.1464 -0.0872 0.4772 0.077 Uiso 1 1 calc R
C7 C 0.9839(4) -0.02722(19) 0.38755(19) 0.0604(9) Uani 1 1 d .
H7 H 0.8996 -0.0264 0.4185 0.072 Uiso 1 1 calc R
C8 C 1.4201(4) -0.10854(18) 0.41380(19) 0.0613(9) Uani 1 1 d .
H8A H 1.4302 -0.1123 0.4749 0.074 Uiso 1 1 calc R
H8B H 1.5070 -0.0714 0.4014 0.074 Uiso 1 1 calc R
C9 C 1.4403(4) -0.19885(19) 0.3786(2) 0.0488(7) Uani 1 1 d .
C10 C 0.2130(4) 0.2294(2) 0.22212(19) 0.0591(8) Uani 1 1 d .
H10 H 0.2089 0.2421 0.1651 0.071 Uiso 1 1 calc R
C11 C 0.0858(3) 0.2559(2) 0.25986(19) 0.0599(8) Uani 1 1 d .
H11 H -0.0014 0.2858 0.2286 0.072 Uiso 1 1 calc R
C12 C 0.0877(4) 0.2381(2) 0.34374(19) 0.0575(8) Uani 1 1 d .
C13 C 0.2233(4) 0.1964(2) 0.38643(19) 0.0658(9) Uani 1 1 d .
H13 H 0.2323 0.1855 0.4441 0.079 Uiso 1 1 calc R
C14 C 0.3461(3) 0.17058(19) 0.34437(19) 0.0560(8) Uani 1 1 d .
H14 H 0.4349 0.1409 0.3744 0.067 Uiso 1 1 calc R
C15 C -0.0605(4) 0.2595(2) 0.3850(2) 0.0790(11) Uani 1 1 d .
H15A H -0.1244 0.3037 0.3510 0.095 Uiso 1 1 calc R
H15B H -0.1273 0.2076 0.3830 0.095 Uiso 1 1 calc R
C16 C -0.0259(4) 0.2894(2) 0.4709(2) 0.0804(11) Uani 1 1 d .
H16A H 0.0402 0.3416 0.4730 0.096 Uiso 1 1 calc R
H16B H 0.0381 0.2454 0.5050 0.096 Uiso 1 1 calc R
C17 C -0.1756(4) 0.3097(2) 0.5102(2) 0.0769(11) Uani 1 1 d .
H17A H -0.2458 0.2590 0.5050 0.092 Uiso 1 1 calc R
H17B H -0.1413 0.3216 0.5701 0.092 Uiso 1 1 calc R
C18 C -0.2702(4) 0.3863(2) 0.4694(2) 0.0554(8) Uani 1 1 d .
C19 C -0.4004(4) 0.3764(2) 0.4064(2) 0.0715(10) Uani 1 1 d .
H19 H -0.4372 0.3208 0.3897 0.086 Uiso 1 1 calc R
C20 C -0.4783(4) 0.4483(2) 0.3670(2) 0.0661(9) Uani 1 1 d .
H20 H -0.5671 0.4392 0.3241 0.079 Uiso 1 1 calc R
C21 C -0.3119(4) 0.5385(2) 0.4505(2) 0.0639(9) Uani 1 1 d .
H21 H -0.2802 0.5946 0.4681 0.077 Uiso 1 1 calc R
C22 C -0.2288(4) 0.4697(2) 0.4924(2) 0.0687(9) Uani 1 1 d .
H22 H -0.1434 0.4802 0.5368 0.082 Uiso 1 1 calc R

loop_
_atom_site_aniso_label
_atom_site_aniso_U_11
_atom_site_aniso_U_22
_atom_site_aniso_U_33
_atom_site_aniso_U_23
_atom_site_aniso_U_13
_atom_site_aniso_U_12
Cd1 0.04276(13) 0.04939(13) 0.05345(14) 0.00250(12) 0.01186(9) 0.00121(11)
N1 0.0439(14) 0.0552(15) 0.0452(15) 0.0021(12) 0.0103(12) 0.0035(12)
N2 0.0449(15) 0.0521(16) 0.0521(16) -0.0036(13) 0.0149(12) -0.0021(12)
O1 0.0532(13) 0.0827(16) 0.0609(14) 0.0158(13) 0.0071(11) 0.0123(12)
O2 0.0562(13) 0.0806(16) 0.0680(15) 0.0049(12) 0.0189(12) 0.0180(12)
O3 0.0613(14) 0.0600(14) 0.0688(15) -0.0132(12) -0.0108(12) 0.0147(11)
O4 0.0631(13) 0.0588(13) 0.0548(13) 0.0022(11) 0.0025(11) 0.0190(11)
C1 0.052(2) 0.0427(18) 0.056(2) -0.0018(16) 0.0040(17) 0.0010(15)
C2 0.0496(17) 0.0412(16) 0.0475(17) -0.0027(15) 0.0073(14) 0.0050(15)
C3 0.057(2) 0.064(2) 0.0493(19) 0.0121(16) 0.0118(16) 0.0059(17)
C4 0.051(2) 0.066(2) 0.067(2) 0.0121(18) 0.0218(17) 0.0084(17)
C5 0.059(2) 0.0439(18) 0.0508(19) -0.0085(15) 0.0051(16) 0.0058(15)
C6 0.083(2) 0.067(2) 0.0437(19) 0.0055(16) 0.0131(18) 0.0276(19)
C7 0.068(2) 0.067(2) 0.052(2) 0.0029(17) 0.0235(17) 0.0202(18)
C8 0.059(2) 0.0525(19) 0.066(2) -0.0089(17) -0.0043(16) 0.0125(16)
C9 0.0440(18) 0.0489(19) 0.055(2) -0.0003(16) 0.0130(16) 0.0033(15)
C10 0.055(2) 0.075(2) 0.0483(19) 0.0093(17) 0.0133(16) 0.0132(17)
C11 0.052(2) 0.076(2) 0.051(2) 0.0070(17) 0.0090(16) 0.0208(17)
C12 0.0511(19) 0.074(2) 0.0467(19) -0.0062(17) 0.0071(15) 0.0151(17)
C13 0.065(2) 0.095(3) 0.0368(18) 0.0015(17) 0.0088(16) 0.018(2)
C14 0.0484(18) 0.066(2) 0.051(2) 0.0004(16) 0.0012(15) 0.0114(16)
C15 0.073(2) 0.105(3) 0.059(2) -0.015(2) 0.0113(18) 0.028(2)
C16 0.082(3) 0.093(3) 0.068(2) 0.004(2) 0.020(2) 0.034(2)
C17 0.094(3) 0.079(2) 0.066(2) 0.014(2) 0.037(2) 0.032(2)
C18 0.059(2) 0.063(2) 0.051(2) 0.0075(17) 0.0300(17) 0.0141(17)
C19 0.071(2) 0.043(2) 0.103(3) -0.0005(19) 0.022(2) 0.0019(18)
C20 0.053(2) 0.059(2) 0.084(3) -0.004(2) 0.0043(17) -0.0028(18)
C21 0.070(2) 0.057(2) 0.062(2) -0.0043(18) 0.0038(18) -0.0039(18)
C22 0.075(2) 0.076(3) 0.051(2) -0.0027(19) 0.0014(17) 0.007(2)

loop_
_atom_type_symbol
_atom_type_description
_atom_type_scat_dispersion_real
_atom_type_scat_dispersion_imag
_atom_type_scat_source
C C 0.0033 0.0016 'International Tables Vol C Tables 4.2.6.8 and 6.1.1.4'
H H 0.0000 0.0000 'International Tables Vol C Tables 4.2.6.8 and 6.1.1.4'
N N 0.0061 0.0033 'International Tables Vol C Tables 4.2.6.8 and 6.1.1.4'
O O 0.0106 0.0060 'International Tables Vol C Tables 4.2.6.8 and 6.1.1.4'
Cd Cd -0.8075 1.2024 'International Tables Vol C Tables 4.2.6.8 and 6.1.1.4'

loop_
_geom_angle_atom_site_label_1
_geom_angle_atom_site_label_2
_geom_angle_atom_site_label_3
_geom_angle
_geom_angle_site_symmetry_1
_geom_angle_site_symmetry_3
O3 Cd1 O1 92.51(8) 2_755 .
O3 Cd1 N2 145.22(8) 2_755 2_545
O1 Cd1 N2 88.85(8) . 2_545
O3 Cd1 N1 93.22(8) 2_755 .
O1 Cd1 N1 149.33(8) . .
N2 Cd1 N1 103.06(8) 2_545 .
O3 Cd1 O2 110.80(7) 2_755 .
O1 Cd1 O2 55.49(7) . .
N2 Cd1 O2 98.48(8) 2_545 .
N1 Cd1 O2 94.46(8) . .
O3 Cd1 O4 55.32(7) 2_755 2_755
O1 Cd1 O4 117.15(7) . 2_755
N2 Cd1 O4 93.53(8) 2_545 2_755
N1 Cd1 O4 90.58(8) . 2_755
O2 Cd1 O4 165.57(7) . 2_755
O3 Cd1 C9 27.68(7) 2_755 2_755
O1 Cd1 C9 106.05(8) . 2_755
N2 Cd1 C9 119.74(9) 2_545 2_755
N1 Cd1 C9 92.54(8) . 2_755
O2 Cd1 C9 138.32(9) . 2_755
O4 Cd1 C9 27.64(7) 2_755 2_755
O3 Cd1 C1 102.64(8) 2_755 .
O1 Cd1 C1 27.68(7) . .
N2 Cd1 C1 94.49(9) 2_545 .
N1 Cd1 C1 122.01(9) . .
O2 Cd1 C1 27.82(7) . .
O4 Cd1 C1 143.39(8) 2_755 .
C9 Cd1 C1 124.98(9) 2_755 .
C14 N1 C10 116.8(2) . .
C14 N1 Cd1 122.58(19) . .
C10 N1 Cd1 120.63(19) . .
C21 N2 C20 115.3(3) . .
C21 N2 Cd1 122.8(2) . 2
C20 N2 Cd1 121.6(2) . 2
C1 O1 Cd1 94.94(18) . .
C1 O2 Cd1 87.17(18) . .
C9 O3 Cd1 94.99(17) . 2_745
C9 O4 Cd1 86.76(17) . 2_745
O1 C1 O2 122.4(3) . .
O1 C1 C2 117.3(3) . .
O2 C1 C2 120.3(3) . .
O1 C1 Cd1 57.38(15) . .
O2 C1 Cd1 65.02(16) . .
C2 C1 Cd1 174.0(2) . .
C7 C2 C3 118.4(3) . .
C7 C2 C1 122.0(3) . .
C3 C2 C1 119.5(3) . .
C4 C3 C2 120.7(3) . .
C4 C3 H3 119.6 . .
C2 C3 H3 119.6 . .
C3 C4 C5 121.7(3) . .
C3 C4 H4 119.2 . .
C5 C4 H4 119.2 . .
C6 C5 C4 117.5(3) . .
C6 C5 C8 122.0(3) . .
C4 C5 C8 120.5(3) . .
C5 C6 C7 120.9(3) . .
C5 C6 H6 119.6 . .
C7 C6 H6 119.6 . .
C2 C7 C6 120.8(3) . .
C2 C7 H7 119.6 . .
C6 C7 H7 119.6 . .
C5 C8 C9 113.0(2) . .
C5 C8 H8A 109.0 . .
C9 C8 H8A 109.0 . .
C5 C8 H8B 109.0 . .
C9 C8 H8B 109.0 . .
H8A C8 H8B 107.8 . .
O4 C9 O3 122.9(3) . .
O4 C9 C8 119.1(3) . .
O3 C9 C8 118.0(3) . .
O4 C9 Cd1 65.60(15) . 2_745
O3 C9 Cd1 57.33(15) . 2_745
C8 C9 Cd1 175.2(2) . 2_745
N1 C10 C11 123.6(3) . .
N1 C10 H10 118.2 . .
C11 C10 H10 118.2 . .
C12 C11 C10 119.8(3) . .
C12 C11 H11 120.1 . .
C10 C11 H11 120.1 . .
C11 C12 C13 116.7(3) . .
C11 C12 C15 120.5(3) . .
C13 C12 C15 122.7(3) . .
C12 C13 C14 120.5(3) . .
C12 C13 H13 119.7 . .
C14 C13 H13 119.7 . .
N1 C14 C13 122.5(3) . .
N1 C14 H14 118.7 . .
C13 C14 H14 118.7 . .
C16 C15 C12 116.1(3) . .
C16 C15 H15A 108.3 . .
C12 C15 H15A 108.3 . .
C16 C15 H15B 108.3 . .
C12 C15 H15B 108.3 . .
H15A C15 H15B 107.4 . .
C15 C16 C17 114.9(3) . .
C15 C16 H16A 108.5 . .
C17 C16 H16A 108.5 . .
C15 C16 H16B 108.5 . .
C17 C16 H16B 108.5 . .
H16A C16 H16B 107.5 . .
C18 C17 C16 112.7(3) . .
C18 C17 H17A 109.0 . .
C16 C17 H17A 109.0 . .
C18 C17 H17B 109.0 . .
C16 C17 H17B 109.0 . .
H17A C17 H17B 107.8 . .
C19 C18 C22 116.1(3) . .
C19 C18 C17 122.0(3) . .
C22 C18 C17 121.9(3) . .
C18 C19 C20 120.3(3) . .
C18 C19 H19 119.9 . .
C20 C19 H19 119.9 . .
N2 C20 C19 123.9(3) . .
N2 C20 H20 118.1 . .
C19 C20 H20 118.1 . .
N2 C21 C22 123.8(3) . .
N2 C21 H21 118.1 . .
C22 C21 H21 118.1 . .
C18 C22 C21 120.6(3) . .
C18 C22 H22 119.7 . .
C21 C22 H22 119.7 . .

loop_
_geom_bond_atom_site_label_1
_geom_bond_atom_site_label_2
_geom_bond_distance
_geom_bond_site_symmetry_2
Cd1 O3 2.2665(19) 2_755
Cd1 O1 2.2713(19) .
Cd1 N2 2.280(2) 2_545
Cd1 N1 2.288(2) .
Cd1 O2 2.438(2) .
Cd1 O4 2.4467(19) 2_755
Cd1 C9 2.682(3) 2_755
Cd1 C1 2.687(3) .
N1 C14 1.326(3) .
N1 C10 1.336(3) .
N2 C21 1.320(3) .
N2 C20 1.326(3) .
N2 Cd1 2.280(2) 2
O1 C1 1.252(3) .
O2 C1 1.255(3) .
O3 C9 1.251(3) .
O3 Cd1 2.2665(19) 2_745
O4 C9 1.246(3) .
O4 Cd1 2.4467(19) 2_745
C1 C2 1.501(4) .
C2 C7 1.370(4) .
C2 C3 1.378(4) .
C3 C4 1.372(4) .
C3 H3 0.9300 .
C4 C5 1.380(4) .
C4 H4 0.9300 .
C5 C6 1.380(4) .
C5 C8 1.507(4) .
C6 C7 1.391(4) .
C6 H6 0.9300 .
C7 H7 0.9300 .
C8 C9 1.518(4) .
C8 H8A 0.9700 .
C8 H8B 0.9700 .
C9 Cd1 2.682(3) 2_745
C10 C11 1.373(4) .
C10 H10 0.9300 .
C11 C12 1.370(4) .
C11 H11 0.9300 .
C12 C13 1.375(4) .
C12 C15 1.537(4) .
C13 C14 1.381(4) .
C13 H13 0.9300 .
C14 H14 0.9300 .
C15 C16 1.433(4) .
C15 H15A 0.9700 .
C15 H15B 0.9700 .
C16 C17 1.528(4) .
C16 H16A 0.9700 .
C16 H16B 0.9700 .
C17 C18 1.502(4) .
C17 H17A 0.9700 .
C17 H17B 0.9700 .
C18 C19 1.358(4) .
C18 C22 1.361(4) .
C19 C20 1.377(4) .
C19 H19 0.9300 .
C20 H20 0.9300 .
C21 C22 1.374(4) .
C21 H21 0.9300 .
C22 H22 0.9300 .
